data_2018742
loop_
_publ_author_name
'Elgemeie, Galal H.'
'Sayed, Shahinaz H.'
'Jones, Peter G.'

_publ_section_title
;
 True symmetry or pseudosymmetry:
 5-amino-1-(4-methylphenylsulfonyl)-4-pyrazolin-3-one and a comparison
 with its 1-phenylsulfonyl analogue
;
_journal_coeditor_code FA3297
_journal_issue 1
_journal_name_full 'Acta Crystallographica Section C'
_journal_page_first 90
_journal_page_last 92
_journal_paper_doi 10.1107/S0108270112049906
_journal_volume 69
_journal_year 2013
_chemical_formula_iupac 'C10 H11 N3 O3 S'
_chemical_formula_moiety 'C10 H11 N3 O3 S'
_chemical_formula_sum 'C10 H11 N3 O3 S'
_chemical_formula_weight 253.28
_chemical_name_systematic
;
5-Amino-1-(4-methylphenylsulfonyl)-4-pyrazolin-3-one
;
_space_group_IT_number 14
_symmetry_cell_setting monoclinic
_symmetry_space_group_name_Hall '-P 2ybc'
_symmetry_space_group_name_H-M 'P 1 21/c 1'
_atom_sites_solution_hydrogens geom
_atom_sites_solution_primary direct
_atom_sites_solution_secondary difmap
_audit_creation_method SHELXL97
_cell_angle_alpha 90.00
_cell_angle_beta 93.778(2)
_cell_angle_gamma 90.00
_cell_formula_units_Z 4
_cell_length_a 11.9857(2)
_cell_length_b 7.9094(2)
_cell_length_c 11.6777(2)
_cell_measurement_reflns_used 20410
_cell_measurement_temperature 100(2)
_cell_measurement_theta_max 30.7970
_cell_measurement_theta_min 2.3538
_cell_volume 1104.64(4)
_computing_cell_refinement 'CrysAlis PRO (Oxford Diffraction, 2011)'
_computing_data_collection 'CrysAlis PRO (Oxford Diffraction, 2011)'
_computing_data_reduction 'CrysAlis PRO (Oxford Diffraction, 2011)'
_computing_molecular_graphics 'XP (Siemens, 1994)'
_computing_publication_material 'SHELXL97 (Sheldrick, 2008)'
_computing_structure_refinement 'SHELXL97 (Sheldrick, 2008)'
_computing_structure_solution 'SHELXS97 (Sheldrick, 2008)'
_diffrn_ambient_temperature 100(2)
_diffrn_detector_area_resol_mean 16.1419
_diffrn_measured_fraction_theta_full 0.981
_diffrn_measured_fraction_theta_max 0.959
_diffrn_measurement_device_type 'Oxford Xcalibur Eos'
_diffrn_measurement_method \w
_diffrn_radiation_monochromator graphite
_diffrn_radiation_source 'Enhance (Mo) X-ray Source'
_diffrn_radiation_type MoK\a
_diffrn_radiation_wavelength 0.71073
_diffrn_reflns_av_R_equivalents 0.0286
_diffrn_reflns_av_sigmaI/netI 0.0125
_diffrn_reflns_limit_h_max 17
_diffrn_reflns_limit_h_min -17
_diffrn_reflns_limit_k_max 11
_diffrn_reflns_limit_k_min -11
_diffrn_reflns_limit_l_max 16
_diffrn_reflns_limit_l_min -16
_diffrn_reflns_number 55463
_diffrn_reflns_theta_full 30.50
_diffrn_reflns_theta_max 30.87
_diffrn_reflns_theta_min 3.09
_exptl_absorpt_coefficient_mu 0.293
_exptl_absorpt_correction_T_max 1.00000
_exptl_absorpt_correction_T_min 0.96204
_exptl_absorpt_correction_type multi-scan
_exptl_absorpt_process_details '(CrysAlis PRO; Oxford Diffraction, 2011)'
_exptl_crystal_colour colourless
_exptl_crystal_density_diffrn 1.523
_exptl_crystal_density_method 'not measured'
_exptl_crystal_description tablet
_exptl_crystal_F_000 528
_exptl_crystal_size_max 0.35
_exptl_crystal_size_mid 0.30
_exptl_crystal_size_min 0.10
_refine_diff_density_max 0.440
_refine_diff_density_min -0.437
_refine_ls_extinction_method none
_refine_ls_goodness_of_fit_ref 1.054
_refine_ls_hydrogen_treatment mixed
_refine_ls_matrix_type full
_refine_ls_number_parameters 167
_refine_ls_number_reflns 3349
_refine_ls_number_restraints 0
_refine_ls_restrained_S_all 1.054
_refine_ls_R_factor_all 0.0342
_refine_ls_R_factor_gt 0.0310
_refine_ls_shift/su_max 0.008
_refine_ls_shift/su_mean 0.000
_refine_ls_structure_factor_coef Fsqd
_refine_ls_weighting_details 'calc w = 1/[\s^2^(Fo^2^)+(0.0375P)^2^+0.8152P] where P=(Fo^2^+2Fc^2^)/3'
_refine_ls_weighting_scheme calc
_refine_ls_wR_factor_gt 0.0806
_refine_ls_wR_factor_ref 0.0826
_reflns_number_gt 3081
_reflns_number_total 3349
_reflns_threshold_expression I>2\s(I)
_cod_data_source_file fa3297.cif
_cod_data_source_block I
_cod_original_cell_volume 1104.63(4)
_cod_original_sg_symbol_H-M 'P 21/c'
_cod_database_code 2018742
_cod_database_fobs_code 2018742

loop_
_symmetry_equiv_pos_as_xyz
'x, y, z'
'-x, y+1/2, -z+1/2'
'-x, -y, -z'
'x, -y-1/2, z-1/2'

loop_
_atom_site_type_symbol
_atom_site_label
_atom_site_fract_x
_atom_site_fract_y
_atom_site_fract_z
_atom_site_U_iso_or_equiv
_atom_site_adp_type
_atom_site_calc_flag
_atom_site_refinement_flags
_atom_site_occupancy
_atom_site_symmetry_multiplicity
S S1 0.82267(2) 0.20196(3) 0.22306(2) 0.00923(7) Uani d . 1 1
O O1 0.92704(7) 0.70212(10) 0.02289(7) 0.01415(16) Uani d . 1 1
O O2 0.86903(7) 0.08937(10) 0.14307(7) 0.01331(16) Uani d . 1 1
O O3 0.82447(7) 0.15888(11) 0.34220(7) 0.01446(16) Uani d . 1 1
N N1 0.89922(7) 0.38073(11) 0.21784(7) 0.00910(16) Uani d . 1 1
N N2 0.90457(8) 0.44047(12) 0.10377(8) 0.01045(17) Uani d . 1 1
H H02 0.9571(15) 0.390(2) 0.0653(14) 0.021(4) Uiso d . 1 1
N N3 0.86198(8) 0.50217(13) 0.39905(8) 0.01302(18) Uani d . 1 1
H H03A 0.8868(14) 0.410(2) 0.4299(14) 0.020(4) Uiso d . 1 1
H H03B 0.8723(14) 0.591(2) 0.4407(14) 0.019(4) Uiso d . 1 1
C C3 0.90350(8) 0.61599(14) 0.10757(9) 0.01048(19) Uani d . 1 1
C C4 0.87726(9) 0.66602(14) 0.22022(9) 0.01122(19) Uani d . 1 1
H H4 0.8622 0.7779 0.2446 0.013 Uiso calc R 1 1
C C5 0.87772(8) 0.52327(13) 0.28673(9) 0.00963(18) Uani d . 1 1
C C11 0.68587(9) 0.25427(14) 0.17167(9) 0.01096(19) Uani d . 1 1
C C12 0.64353(10) 0.18606(16) 0.06803(10) 0.0170(2) Uani d . 1 1
H H12 0.6889 0.1166 0.0237 0.020 Uiso calc R 1 1
C C13 0.53346(10) 0.22144(17) 0.03042(11) 0.0198(2) Uani d . 1 1
H H13 0.5036 0.1741 -0.0398 0.024 Uiso calc R 1 1
C C14 0.46595(9) 0.32476(16) 0.09343(10) 0.0162(2) Uani d . 1 1
C C15 0.51177(10) 0.39525(17) 0.19568(11) 0.0191(2) Uani d . 1 1
H H15 0.4674 0.4684 0.2385 0.023 Uiso calc R 1 1
C C16 0.62106(10) 0.36036(16) 0.23585(10) 0.0167(2) Uani d . 1 1
H H16 0.6512 0.4080 0.3059 0.020 Uiso calc R 1 1
C C17 0.34648(10) 0.35846(19) 0.05166(12) 0.0237(3) Uani d . 1 1
H H17A 0.2962 0.2995 0.1011 0.036 Uiso calc R 1 1
H H17B 0.3337 0.3176 -0.0273 0.036 Uiso calc R 1 1
H H17C 0.3318 0.4803 0.0540 0.036 Uiso calc R 1 1

loop_
_atom_site_aniso_label
_atom_site_aniso_U_11
_atom_site_aniso_U_22
_atom_site_aniso_U_33
_atom_site_aniso_U_12
_atom_site_aniso_U_13
_atom_site_aniso_U_23
S1 0.01033(12) 0.00810(12) 0.00918(12) -0.00069(8) -0.00006(8) 0.00048(8)
O1 0.0163(4) 0.0134(4) 0.0132(4) 0.0029(3) 0.0043(3) 0.0053(3)
O2 0.0140(4) 0.0107(4) 0.0152(4) 0.0018(3) 0.0001(3) -0.0032(3)
O3 0.0184(4) 0.0140(4) 0.0108(3) -0.0033(3) -0.0003(3) 0.0039(3)
N1 0.0113(4) 0.0090(4) 0.0071(4) -0.0012(3) 0.0013(3) 0.0004(3)
N2 0.0140(4) 0.0103(4) 0.0073(4) 0.0001(3) 0.0028(3) 0.0019(3)
N3 0.0189(5) 0.0118(4) 0.0084(4) -0.0025(3) 0.0011(3) -0.0014(3)
C3 0.0089(4) 0.0109(4) 0.0117(4) 0.0012(3) 0.0007(3) 0.0015(4)
C4 0.0123(4) 0.0096(4) 0.0119(4) 0.0000(3) 0.0022(4) 0.0002(4)
C5 0.0086(4) 0.0102(4) 0.0101(4) -0.0009(3) 0.0003(3) -0.0014(3)
C11 0.0098(4) 0.0117(4) 0.0113(4) -0.0009(4) 0.0009(3) 0.0000(4)
C12 0.0136(5) 0.0218(6) 0.0155(5) 0.0030(4) -0.0008(4) -0.0068(4)
C13 0.0146(5) 0.0271(6) 0.0172(5) 0.0020(4) -0.0036(4) -0.0074(5)
C14 0.0113(5) 0.0183(5) 0.0188(5) 0.0002(4) 0.0003(4) 0.0006(4)
C15 0.0141(5) 0.0235(6) 0.0199(5) 0.0039(4) 0.0027(4) -0.0057(5)
C16 0.0144(5) 0.0213(6) 0.0144(5) 0.0012(4) 0.0006(4) -0.0061(4)
C17 0.0119(5) 0.0298(7) 0.0288(6) 0.0034(5) -0.0024(4) -0.0018(5)

loop_
_atom_type_symbol
_atom_type_description
_atom_type_scat_dispersion_real
_atom_type_scat_dispersion_imag
_atom_type_scat_source
C C 0.0033 0.0016 'International Tables Vol C Tables 4.2.6.8 and 6.1.1.4'
H H 0.0000 0.0000 'International Tables Vol C Tables 4.2.6.8 and 6.1.1.4'
N N 0.0061 0.0033 'International Tables Vol C Tables 4.2.6.8 and 6.1.1.4'
O O 0.0106 0.0060 'International Tables Vol C Tables 4.2.6.8 and 6.1.1.4'
S S 0.1246 0.1234 'International Tables Vol C Tables 4.2.6.8 and 6.1.1.4'

loop_
_geom_angle_atom_site_label_1
_geom_angle_atom_site_label_2
_geom_angle_atom_site_label_3
_geom_angle
O2 S1 O3 120.36(5)
O2 S1 N1 105.22(5)
O3 S1 N1 105.12(5)
O2 S1 C11 108.52(5)
O3 S1 C11 109.99(5)
N1 S1 C11 106.70(5)
C5 N1 N2 106.79(8)
C5 N1 S1 121.71(7)
N2 N1 S1 111.77(7)
C3 N2 N1 107.56(8)
O1 C3 N2 121.13(10)
O1 C3 C4 130.79(10)
N2 C3 C4 108.02(9)
C5 C4 C3 107.51(9)
N3 C5 C4 131.15(10)
N3 C5 N1 119.73(9)
C4 C5 N1 109.12(9)
C12 C11 C16 121.13(10)
C12 C11 S1 118.99(8)
C16 C11 S1 119.87(8)
C11 C12 C13 118.75(11)
C12 C13 C14 121.52(11)
C13 C14 C15 118.42(11)
C13 C14 C17 120.37(11)
C15 C14 C17 121.21(11)
C16 C15 C14 121.20(11)
C15 C16 C11 118.95(10)
C3 N2 H02 118.2(11)
N1 N2 H02 113.6(11)
C5 N3 H03A 116.5(11)
C5 N3 H03B 115.2(11)
H03A N3 H03B 115.2(15)
C5 C4 H4 126.2
C3 C4 H4 126.2
C11 C12 H12 120.6
C13 C12 H12 120.6
C12 C13 H13 119.2
C14 C13 H13 119.2
C16 C15 H15 119.4
C14 C15 H15 119.4
C15 C16 H16 120.5
C11 C16 H16 120.5
C14 C17 H17A 109.5
C14 C17 H17B 109.5
H17A C17 H17B 109.5
C14 C17 H17C 109.5
H17A C17 H17C 109.5
H17B C17 H17C 109.5

loop_
_geom_bond_atom_site_label_1
_geom_bond_atom_site_label_2
_geom_bond_distance
_geom_bond_publ_flag
S1 O2 1.4293(8) ?
S1 O3 1.4313(8) ?
S1 N1 1.6889(9) ?
S1 C11 1.7578(11) ?
O1 C3 1.2483(13) y
N1 C5 1.4184(13) y
N1 N2 1.4188(12) y
N2 C3 1.3891(14) y
N3 C5 1.3478(13) y
C3 C4 1.4284(14) y
C4 C5 1.3702(14) y
C11 C12 1.3901(15) ?
C11 C16 1.3950(15) ?
C12 C13 1.3911(16) ?
C13 C14 1.3938(17) ?
C14 C15 1.3970(17) ?
C14 C17 1.5057(16) ?
C15 C16 1.3897(16) ?
N2 H02 0.891(17) ?
N3 H03A 0.859(18) ?
N3 H03B 0.859(18) ?
C4 H4 0.9500 ?
C12 H12 0.9500 ?
C13 H13 0.9500 ?
C15 H15 0.9500 ?
C16 H16 0.9500 ?
C17 H17A 0.9800 ?
C17 H17B 0.9800 ?
C17 H17C 0.9800 ?

loop_
_geom_hbond_atom_site_label_D
_geom_hbond_atom_site_label_H
_geom_hbond_atom_site_label_A
_geom_hbond_site_symmetry_A
_geom_hbond_distance_DH
_geom_hbond_distance_HA
_geom_hbond_distance_DA
_geom_hbond_angle_DHA
N2 H02 O1 3_765 0.891(17) 1.926(18) 2.8153(12) 175.4(16)
N3 H03A O3 . 0.859(18) 2.333(17) 2.8241(13) 116.6(14)
N3 H03A O2 4_566 0.859(18) 2.512(17) 2.9359(12) 111.3(13)
N3 H03B O1 4_576 0.859(18) 1.986(18) 2.8322(12) 168.0(16)

loop_
_geom_torsion_atom_site_label_1
_geom_torsion_atom_site_label_2
_geom_torsion_atom_site_label_3
_geom_torsion_atom_site_label_4
_geom_torsion
_geom_torsion_publ_flag
O2 S1 N1 C5 -179.86(8) ?
O3 S1 N1 C5 -51.83(9) ?
C11 S1 N1 C5 64.97(9) ?
O2 S1 N1 N2 52.38(8) ?
O3 S1 N1 N2 -179.59(7) y
C11 S1 N1 N2 -62.80(8) ?
C5 N1 N2 C3 8.76(11) y
S1 N1 N2 C3 144.13(7) ?
N1 N2 C3 O1 167.27(9) ?
N1 N2 C3 C4 -10.30(11) y
O1 C3 C4 C5 -169.30(11) ?
N2 C3 C4 C5 7.95(12) y
C3 C4 C5 N3 177.50(11) ?
C3 C4 C5 N1 -2.41(12) y
N2 N1 C5 N3 176.21(9) ?
S1 N1 C5 N3 46.28(13) ?
N2 N1 C5 C4 -3.86(11) y
S1 N1 C5 C4 -133.79(8) ?
O2 S1 C11 C12 -0.31(11) y
O3 S1 C11 C12 -133.86(10) ?
N1 S1 C11 C12 112.62(10) ?
O2 S1 C11 C16 178.57(9) ?
O3 S1 C11 C16 45.01(11) ?
N1 S1 C11 C16 -68.50(10) ?
C16 C11 C12 C13 -1.86(18) ?
S1 C11 C12 C13 177.00(10) ?
C11 C12 C13 C14 0.8(2) ?
C12 C13 C14 C15 0.9(2) ?
C12 C13 C14 C17 -178.94(12) ?
C13 C14 C15 C16 -1.67(19) ?
C17 C14 C15 C16 178.19(12) ?
C14 C15 C16 C11 0.67(19) ?
C12 C11 C16 C15 1.14(18) ?
S1 C11 C16 C15 -177.71(10) ?

loop_
_cod_related_entry_id
_cod_related_entry_database
_cod_related_entry_code
1 ChemSpider 10009025
